data_2104662
loop_
_publ_author_name
'Johnstone, Russell D. L.'
'Lennie, Alistair R.'
'Parsons, Simon'
'Pidcock, Elna'
'Warren, John E.'

_publ_section_title
;
 Comparison of the effects of pressure on three layered hydrates: a
 partially successful attempt to predict a high-pressure phase
 transition
;
_journal_issue 6
_journal_name_full 'Acta Crystallographica Section B'
_journal_page_first 731
_journal_page_last 748
_journal_paper_doi 10.1107/S0108768109039469
_journal_volume 65
_journal_year 2009
_chemical_formula_moiety 'C9 H13 N1 O6 S1'
_chemical_formula_sum 'C9 H13 N O6 S'
_chemical_formula_weight 263.27
_chemical_name_common 'S-4-Sulfo-L-Phenylalanine monohydrate'
_space_group_IT_number 4
_symmetry_cell_setting monoclinic
_symmetry_space_group_name_Hall 'P 2yb'
_symmetry_space_group_name_H-M 'P 1 21 1'
_atom_sites_solution_hydrogens geom
_atom_sites_solution_primary direct
_cell_angle_alpha 90
_cell_angle_beta 112.384(9)
_cell_angle_gamma 90
_cell_formula_units_Z 4
_cell_length_a 9.7934(8)
_cell_length_b 8.1603(5)
_cell_length_c 12.3534(17)
_cell_measurement_reflns_used 761
_cell_measurement_temperature 293
_cell_measurement_theta_max 14
_cell_measurement_theta_min 2
_cell_volume 912.86(17)
_computing_cell_refinement 'Apex2 (Bruker AXS, 2006)'
_computing_data_collection 'Apex2 (Bruker AXS, 2006)'
_computing_data_reduction 'Apex2 (Bruker AXS, 2006)'
_computing_molecular_graphics 'CAMERON (Watkin et al., 1996)'
_computing_publication_material 'CRYSTALS (Betteridge et al., 2003)'
_computing_structure_refinement 'CRYSTALS (Betteridge et al., 2003)'
_computing_structure_solution 'Sir2004 (Burla et al., 2005)'
_diffrn_ambient_temperature 293
_diffrn_measured_fraction_theta_full 0.393
_diffrn_measured_fraction_theta_max 0.354
_diffrn_measurement_device 'Bruker Kappa Apex2'
_diffrn_measurement_device_type Area
_diffrn_measurement_method \w
_diffrn_radiation_monochromator silicon
_diffrn_radiation_type synchrotron
_diffrn_radiation_wavelength 0.47800
_diffrn_reflns_av_R_equivalents 0.0679
_diffrn_reflns_limit_h_max 8
_diffrn_reflns_limit_h_min -12
_diffrn_reflns_limit_k_max 10
_diffrn_reflns_limit_k_min 0
_diffrn_reflns_limit_l_max 12
_diffrn_reflns_limit_l_min 0
_diffrn_reflns_number 4100
_diffrn_reflns_reduction_process
;
 Scaled and merged with Sortav
 R.H. Blessing, (1987) Cryst. Rev. 1, 3-58
 R.H. Blessing, (1989) J. Appl. Cryst. 22, 396-397
;
_diffrn_reflns_theta_full 13.208
_diffrn_reflns_theta_max 17.379
_diffrn_reflns_theta_min 1.531
_diffrn_standards_number 0
_exptl_absorpt_coefficient_mu 0.376
_exptl_absorpt_correction_T_max 0.96
_exptl_absorpt_correction_T_min 0.80
_exptl_absorpt_correction_type multi-scan
_exptl_absorpt_process_details 'SADABS (Siemens, 1996)'
_exptl_crystal_colour colourless
_exptl_crystal_density_diffrn 1.916
_exptl_crystal_density_method 'not measured'
_exptl_crystal_description plate
_exptl_crystal_F_000 552
_exptl_crystal_size_max 0.20
_exptl_crystal_size_mid 0.20
_exptl_crystal_size_min 0.10
_refine_diff_density_max 0.31
_refine_diff_density_min -0.26
_refine_ls_extinction_method None
_refine_ls_goodness_of_fit_ref 1.0205
_refine_ls_hydrogen_treatment mixed
_refine_ls_matrix_type full
_refine_ls_number_parameters 163
_refine_ls_number_reflns 571
_refine_ls_number_restraints 463
_refine_ls_R_factor_all 0.0737
_refine_ls_R_factor_gt 0.0553
_refine_ls_shift/su_max 0.000095
_refine_ls_structure_factor_coef F
_refine_ls_weighting_details
;
 Method, part 1, Chebychev polynomial, (Watkin, 1994, Prince, 1982)
 [weight] = 1.0/[A~0~*T~0~(x)+A~1~*T~1~(x) ... +A~n-1~]*T~n-1~(x)]
 where A~i~ are the Chebychev coefficients listed below and x= Fcalc/Fmax
 Method = Robust Weighting (Prince, 1982)
 W = [weight] * [1-(deltaF/6*sigmaF)^2^]^2^
 A~i~ are:
 13.3 -12.2 8.42
;
_refine_ls_weighting_scheme calc
_refine_ls_wR_factor_all 0.0691
_refine_ls_wR_factor_gt 0.0593
_refine_ls_wR_factor_ref 0.0593
_reflns_number_gt 571
_reflns_number_total 712
_reflns_threshold_expression I>2.0\s(I)
_cod_data_source_file ws5073.cif
_cod_data_source_block SPMII5.2GPa
_cod_depositor_comments
;
The following automatic conversions were performed:
'_symmetry_cell_setting' value 'Monoclinic' changed to 'monoclinic'
according to '/home/saulius/struct/CIF-dictionaries/cif_core.dic'
dictionary named 'cif_core.dic' version 2.4.1 from 2010-06-29.

Automatic conversion script
Id: cif_fix_enum 1527 2010-12-29 10:47:43Z saulius 

The following automatic conversions were performed:

'_symmetry_cell_setting' value 'Monoclinic' changed to 'monoclinic'
according to /home/saulius/struct/CIF-dictionaries/cif_core.dic
dictionary named 'cif_core.dic' version 2.4.1 from 2010-06-29.

Automatic conversion script
Id: cif_fix_values 1715 2011-07-08 13:25:40Z adriana 
;
_cod_original_sg_symbol_H-M 'P 1 21 1 '
_cod_original_formula_sum 'C9 H13 N1 O6 S1'
_cod_database_code 2104662
_cod_database_fobs_code 2104662

loop_
_symmetry_equiv_pos_as_xyz
x,y,z
-x,y+1/2,-z

loop_
_atom_site_type_symbol
_atom_site_label
_atom_site_fract_x
_atom_site_fract_y
_atom_site_fract_z
_atom_site_U_iso_or_equiv
_atom_site_adp_type
_atom_site_occupancy
_atom_site_disorder_assembly
_atom_site_disorder_group
S S11 0.6736(3) -0.0019(2) 0.2173(4) 0.0191 Uani 1.0000 . .
N N11 1.0049(9) 0.1224(7) 0.9223(8) 0.0201(12) Uiso 1.0000 . .
O O11 1.0963(8) -0.1855(6) 0.9354(8) 0.0225(11) Uiso 1.0000 . .
O O21 1.0271(8) -0.2088(6) 0.7423(8) 0.0208(11) Uiso 1.0000 . .
O O31 0.7235(7) -0.1589(6) 0.1909(7) 0.0207(11) Uiso 1.0000 . .
O O41 0.7169(7) 0.1282(6) 0.1559(7) 0.0208(11) Uiso 1.0000 . .
O O51 0.5189(6) 0.0025(6) 0.1973(7) 0.0228(11) Uiso 1.0000 . .
C C11 1.0358(9) -0.1328(6) 0.8373(6) 0.0208(10) Uiso 1.0000 . .
C C21 0.9672(7) 0.0343(6) 0.8103(6) 0.0196(10) Uiso 1.0000 . .
C C31 1.0228(7) 0.1289(7) 0.7280(7) 0.0190(10) Uiso 1.0000 . .
C C41 0.9367(6) 0.0939(5) 0.6013(6) 0.0184(9) Uiso 1.0000 . .
C C51 0.7996(7) 0.1660(6) 0.5443(7) 0.0186(10) Uiso 1.0000 . .
C C61 0.7178(7) 0.1368(6) 0.4272(7) 0.0201(11) Uiso 1.0000 . .
C C71 0.7726(6) 0.0318(5) 0.3666(6) 0.0194(10) Uiso 1.0000 . .
C C81 0.9097(7) -0.0418(6) 0.4221(7) 0.0195(10) Uiso 1.0000 . .
C C91 0.9909(6) -0.0106(6) 0.5385(7) 0.0185(10) Uiso 1.0000 . .
H H11 1.061(5) -0.303(2) 0.766(2) 0.0730(15) Uiso 1.0000 . .
H H41 1.1046 0.1337 0.9574 0.0307 Uiso 1.0000 . .
H H51 0.9619 0.2232 0.9086 0.0307 Uiso 1.0000 . .
H H61 0.9711 0.0645 0.9700 0.0307 Uiso 1.0000 . .
H H71 0.8575 0.0223 0.7722 0.0236 Uiso 1.0000 . .
H H81 1.0160 0.2477 0.7416 0.0228 Uiso 1.0000 . .
H H91 1.1273 0.0989 0.7467 0.0228 Uiso 1.0000 . .
H H101 0.7611 0.2369 0.5867 0.0223 Uiso 1.0000 . .
H H111 0.6249 0.1887 0.3890 0.0240 Uiso 1.0000 . .
H H121 0.9474 -0.1136 0.3797 0.0233 Uiso 1.0000 . .
H H131 1.0846 -0.0611 0.5760 0.0220 Uiso 1.0000 . .
S S12 0.1862(3) 0.0211(3) 0.2266(4) 0.0202 Uani 1.0000 . .
N N12 0.6199(8) 0.1900(8) 0.9239(8) 0.0219(12) Uiso 1.0000 . .
O O12 0.5153(7) -0.1086(7) 0.9510(8) 0.0236(11) Uiso 1.0000 . .
O O22 0.3285(8) -0.0912(6) 0.7788(9) 0.0241(11) Uiso 1.0000 . .
O O32 0.2333(7) -0.1212(6) 0.1812(7) 0.0232(11) Uiso 1.0000 . .
O O42 0.2084(8) 0.1719(6) 0.1711(8) 0.0248(11) Uiso 1.0000 . .
O O52 0.0369(6) 0.0019(6) 0.2209(7) 0.0215(10) Uiso 1.0000 . .
C C12 0.4500(7) -0.0394(7) 0.8603(7) 0.0231(10) Uiso 1.0000 . .
C C22 0.5103(7) 0.1072(6) 0.8193(7) 0.0222(10) Uiso 1.0000 . .
C C32 0.5821(7) 0.0560(9) 0.7353(7) 0.0218(10) Uiso 1.0000 . .
C C42 0.4766(7) 0.0365(8) 0.6118(6) 0.0211(9) Uiso 1.0000 . .
C C52 0.3427(8) 0.1213(9) 0.5693(7) 0.0221(11) Uiso 1.0000 . .
C C62 0.2529(7) 0.1166(10) 0.4511(7) 0.0222(11) Uiso 1.0000 . .
C C72 0.3000(6) 0.0330(8) 0.3749(6) 0.0213(10) Uiso 1.0000 . .
C C82 0.4306(8) -0.0536(8) 0.4167(7) 0.0205(11) Uiso 1.0000 . .
C C92 0.5170(8) -0.0521(9) 0.5338(7) 0.0209(10) Uiso 1.0000 . .
H H12 0.307(4) -0.176(4) 0.807(3) 0.0730(15) Uiso 1.0000 . .
H H42 0.6955 0.1200 0.9613 0.0331 Uiso 1.0000 . .
H H52 0.6557 0.2806 0.9007 0.0331 Uiso 1.0000 . .
H H62 0.5753 0.2201 0.9734 0.0331 Uiso 1.0000 . .
H H72 0.4276 0.1848 0.7784 0.0266 Uiso 1.0000 . .
H H82 0.6557 0.1403 0.7373 0.0261 Uiso 1.0000 . .
H H92 0.6326 -0.0501 0.7623 0.0261 Uiso 1.0000 . .
H H102 0.3128 0.1828 0.6217 0.0266 Uiso 1.0000 . .
H H112 0.1600 0.1707 0.4231 0.0267 Uiso 1.0000 . .
H H122 0.4608 -0.1144 0.3641 0.0246 Uiso 1.0000 . .
H H132 0.6063 -0.1131 0.5617 0.0251 Uiso 1.0000 . .
O O61 0.6983(11) -0.3857(8) 0.0174(12) 0.0276(17) Uiso 1.0000 . .
H H21 0.677(4) -0.309(5) 0.054(3) 0.0730(11) Uiso 1.0000 . .
H H31 0.631(4) -0.384(3) -0.0497(19) 0.0730(11) Uiso 1.0000 . .
O O62 0.1720(11) 0.4338(8) 0.0027(13) 0.0248(16) Uiso 1.0000 . .
H H22 0.126(4) 0.443(5) -0.0699(13) 0.0729(11) Uiso 1.0000 . .
H H32 0.205(5) 0.337(2) 0.012(3) 0.0729(11) Uiso 1.0000 . .

loop_
_atom_site_aniso_label
_atom_site_aniso_U_11
_atom_site_aniso_U_22
_atom_site_aniso_U_33
_atom_site_aniso_U_12
_atom_site_aniso_U_13
_atom_site_aniso_U_23
S11 0.0188(13) 0.0188(9) 0.0200(17) 0.0011(10) 0.0075(13) 0.0018(12)
S12 0.0170(13) 0.0197(9) 0.0230(17) 0.0011(11) 0.0067(13) -0.0010(13)

loop_
_atom_type_symbol
_atom_type_scat_dispersion_real
_atom_type_scat_dispersion_imag
_atom_type_scat_source
C 0.0000 0.0010 'International Tables Vol C 4.2.6.8 and 6.1.1.4'
H 0.0000 0.0000 'International Tables Vol C 4.2.6.8 and 6.1.1.4'
N 0.0010 0.0010 'International Tables Vol C 4.2.6.8 and 6.1.1.4'
O 0.0030 0.0030 'International Tables Vol C 4.2.6.8 and 6.1.1.4'
S 0.0610 0.0550 'International Tables Vol C 4.2.6.8 and 6.1.1.4'

loop_
_geom_angle_atom_site_label_1
_geom_angle_atom_site_label_2
_geom_angle_atom_site_label_3
_geom_angle_site_symmetry_1
_geom_angle_site_symmetry_2
_geom_angle_site_symmetry_3
_geom_angle
_geom_angle_publ_flag
O31 S11 O41 . . . 109.6(3) yes
O31 S11 O51 . . . 113.9(3) yes
O41 S11 O51 . . . 112.8(3) yes
O31 S11 C71 . . . 106.1(3) yes
O41 S11 C71 . . . 106.3(3) yes
O51 S11 C71 . . . 107.6(3) yes
C21 N11 H41 . . . 109.6 no
C21 N11 H51 . . . 109.4 no
H41 N11 H51 . . . 109.5 no
C21 N11 H61 . . . 109.3 no
H41 N11 H61 . . . 109.5 no
H51 N11 H61 . . . 109.5 no
C11 O21 H11 . . . 104.0(15) no
O21 C11 O11 . . . 125.1(3) yes
O21 C11 C21 . . . 111.3(3) yes
O11 C11 C21 . . . 123.6(3) yes
C11 C21 N11 . . . 107.7(3) yes
C11 C21 C31 . . . 111.3(3) yes
N11 C21 C31 . . . 110.6(3) yes
C11 C21 H71 . . . 109.0 no
N11 C21 H71 . . . 109.2 no
C31 C21 H71 . . . 109.0 no
C21 C31 C41 . . . 113.4(3) yes
C21 C31 H81 . . . 108.4 no
C41 C31 H81 . . . 108.5 no
C21 C31 H91 . . . 108.5 no
C41 C31 H91 . . . 108.5 no
H81 C31 H91 . . . 109.5 no
C31 C41 C51 . . . 120.2(3) yes
C31 C41 C91 . . . 121.3(3) yes
C51 C41 C91 . . . 118.6(3) yes
C41 C51 C61 . . . 121.5(3) yes
C41 C51 H101 . . . 119.3 no
C61 C51 H101 . . . 119.2 no
C51 C61 C71 . . . 119.1(3) yes
C51 C61 H111 . . . 120.4 no
C71 C61 H111 . . . 120.4 no
S11 C71 C61 . . . 119.9(3) yes
S11 C71 C81 . . . 119.8(3) yes
C61 C71 C81 . . . 120.3(3) yes
C71 C81 C91 . . . 120.1(3) yes
C71 C81 H121 . . . 120.0 no
C91 C81 H121 . . . 120.0 no
C41 C91 C81 . . . 120.4(3) yes
C41 C91 H131 . . . 119.8 no
C81 C91 H131 . . . 119.8 no
O32 S12 O42 . . . 111.6(3) yes
O32 S12 O52 . . . 111.2(3) yes
O42 S12 O52 . . . 113.3(3) yes
O32 S12 C72 . . . 106.4(3) yes
O42 S12 C72 . . . 107.1(3) yes
O52 S12 C72 . . . 106.7(3) yes
C22 N12 H42 . . . 109.5 no
C22 N12 H52 . . . 109.4 no
H42 N12 H52 . . . 109.5 no
C22 N12 H62 . . . 109.5 no
H42 N12 H62 . . . 109.5 no
H52 N12 H62 . . . 109.5 no
C12 O22 H12 . . . 104.0(15) no
O22 C12 O12 . . . 125.1(3) yes
O22 C12 C22 . . . 110.9(3) yes
O12 C12 C22 . . . 123.5(3) yes
C12 C22 N12 . . . 108.3(3) yes
C12 C22 C32 . . . 110.8(3) yes
N12 C22 C32 . . . 110.5(3) yes
C12 C22 H72 . . . 109.1 no
N12 C22 H72 . . . 109.1 no
C32 C22 H72 . . . 109.1 no
C22 C32 C42 . . . 114.1(3) yes
C22 C32 H82 . . . 108.3 no
C42 C32 H82 . . . 108.3 no
C22 C32 H92 . . . 108.3 no
C42 C32 H92 . . . 108.3 no
H82 C32 H92 . . . 109.5 no
C32 C42 C52 . . . 121.2(3) yes
C32 C42 C92 . . . 120.0(3) yes
C52 C42 C92 . . . 118.4(3) yes
C42 C52 C62 . . . 120.7(3) yes
C42 C52 H102 . . . 119.7 no
C62 C52 H102 . . . 119.7 no
C52 C62 C72 . . . 119.3(3) yes
C52 C62 H112 . . . 120.3 no
C72 C62 H112 . . . 120.4 no
S12 C72 C62 . . . 119.9(3) yes
S12 C72 C82 . . . 119.7(3) yes
C62 C72 C82 . . . 120.2(3) yes
C72 C82 C92 . . . 120.2(3) yes
C72 C82 H122 . . . 119.9 no
C92 C82 H122 . . . 119.9 no
C42 C92 C82 . . . 121.1(3) yes
C42 C92 H132 . . . 119.4 no
C82 C92 H132 . . . 119.4 no
H21 O61 H31 . . . 104.983(10) no
H22 O62 H32 . . . 105.022(7) no

loop_
_geom_bond_atom_site_label_1
_geom_bond_atom_site_label_2
_geom_bond_site_symmetry_1
_geom_bond_site_symmetry_2
_geom_bond_distance
_geom_bond_publ_flag
S11 O31 . . 1.452(5) yes
S11 O41 . . 1.459(5) yes
S11 O51 . . 1.440(5) yes
S11 C71 . . 1.747(6) yes
N11 C21 . . 1.476(7) yes
N11 H41 . . 0.910 no
N11 H51 . . 0.910 no
N11 H61 . . 0.910 no
O11 C11 . . 1.208(7) yes
O21 C11 . . 1.301(6) yes
O21 H11 . . 0.841(8) no
C11 C21 . . 1.500(5) yes
C21 C31 . . 1.533(6) yes
C21 H71 . . 1.000 no
C31 C41 . . 1.495(7) yes
C31 H81 . . 0.990 no
C31 H91 . . 0.990 no
C41 C51 . . 1.387(6) yes
C41 C91 . . 1.388(6) yes
C51 C61 . . 1.382(7) yes
C51 H101 . . 0.950 no
C61 C71 . . 1.374(6) yes
C61 H111 . . 0.950 no
C71 C81 . . 1.390(6) yes
C81 C91 . . 1.375(7) yes
C81 H121 . . 0.950 no
C91 H131 . . 0.950 no
S12 O32 . . 1.440(5) yes
S12 O42 . . 1.465(5) yes
S12 O52 . . 1.445(5) yes
S12 C72 . . 1.747(6) yes
N12 C22 . . 1.491(7) yes
N12 H42 . . 0.910 no
N12 H52 . . 0.910 no
N12 H62 . . 0.910 no
O12 C12 . . 1.199(7) yes
O22 C12 . . 1.302(7) yes
O22 H12 . . 0.840(8) no
C12 C22 . . 1.506(5) yes
C22 C32 . . 1.517(6) yes
C22 H72 . . 1.000 no
C32 C42 . . 1.490(7) yes
C32 H82 . . 0.990 no
C32 H92 . . 0.990 no
C42 C52 . . 1.396(6) yes
C42 C92 . . 1.378(6) yes
C52 C62 . . 1.389(7) yes
C52 H102 . . 0.950 no
C62 C72 . . 1.377(6) yes
C62 H112 . . 0.950 no
C72 C82 . . 1.378(6) yes
C82 C92 . . 1.371(7) yes
C82 H122 . . 0.950 no
C92 H132 . . 0.950 no
O61 H21 . . 0.84051(5) no
O61 H31 . . 0.84009(12) no
O62 H22 . . 0.84034(13) no
O62 H32 . . 0.841 no
